data_7244770
loop_
_publ_author_name
'He, Pei-Pei'
'Xu, Qiao-Yan'
'Li, Shao-Heng'
'Wei, Su-Mu'
'Li, Hao-Hong'

_publ_section_title
;
 Luminescent Uranium-Thiophene Dicarboxylate Frameworks Supported by
 Transition-Metal-Organic Cations: Dimensionality and Luminescence Control
 in Uranyl Speciation
;
_journal_name_full CrystEngComm
_journal_paper_doi 10.1039/D2CE00368F
_journal_year 2022
_chemical_formula_moiety 'C18 H6 O16 S3 U2, C36 H24 N6 Zn, C6 H2 O4 S, 6(O)'
_chemical_formula_sum 'C60 H32 N6 O26 S4 U2 Zn'
_chemical_formula_weight 1922.65
_space_group_IT_number 2
_space_group_name_Hall '-P 1'
_space_group_name_H-M_alt 'P -1'
_symmetry_cell_setting triclinic
_symmetry_space_group_name_Hall '-P 1'
_symmetry_space_group_name_H-M 'P -1'
_atom_sites_solution_hydrogens geom
_atom_sites_solution_primary direct
_atom_sites_solution_secondary difmap
_audit_creation_method SHELXL-97
_audit_update_record
;
2022-03-15 deposited with the CCDC.	2022-04-05 downloaded from the CCDC.
;
_cell_angle_alpha 102.65(3)
_cell_angle_beta 112.21(3)
_cell_angle_gamma 104.07(3)
_cell_formula_units_Z 2
_cell_length_a 13.935(3)
_cell_length_b 15.908(3)
_cell_length_c 18.260(4)
_cell_measurement_reflns_used 25
_cell_measurement_temperature 293(2)
_cell_measurement_theta_max 18
_cell_measurement_theta_min 12
_cell_volume 3410.3(19)
_computing_cell_refinement 'Nonius CAD4 software'
_computing_data_collection 'Nonius CAD4 software'
_computing_data_reduction 'XCAD (P.McArdle, 2000)'
_computing_molecular_graphics 'ORTEX (P.McArdle, 1995)'
_computing_publication_material 'SHELXL-97/2 (Sheldrick,1997)'
_computing_structure_refinement 'SHELXL-97 (Sheldrick, 1997)'
_computing_structure_solution 'SHELXS-97 (Sheldrick, 1990)'
_diffrn_ambient_temperature 293(2)
_diffrn_detector_area_resol_mean None
_diffrn_measured_fraction_theta_full 0.964
_diffrn_measured_fraction_theta_max 0.964
_diffrn_measurement_device_type '4-circle diffractometer'
_diffrn_measurement_method 'scintillation counter'
_diffrn_radiation_monochromator graphite
_diffrn_radiation_source 'fine-focus sealed tube'
_diffrn_radiation_type MoK\a
_diffrn_radiation_wavelength 0.71073
_diffrn_reflns_av_R_equivalents 0.0332
_diffrn_reflns_av_sigmaI/netI 0.0453
_diffrn_reflns_limit_h_max 18
_diffrn_reflns_limit_h_min -14
_diffrn_reflns_limit_k_max 20
_diffrn_reflns_limit_k_min -20
_diffrn_reflns_limit_l_max 21
_diffrn_reflns_limit_l_min -23
_diffrn_reflns_number 32693
_diffrn_reflns_theta_full 27.48
_diffrn_reflns_theta_max 27.48
_diffrn_reflns_theta_min 3.03
_diffrn_standards_decay_% 'not measured'
_diffrn_standards_interval_count 'not measured'
_diffrn_standards_interval_time 'not measured'
_diffrn_standards_number None
_exptl_absorpt_coefficient_mu 5.293
_exptl_absorpt_correction_T_max 0.347
_exptl_absorpt_correction_T_min 0.091
_exptl_absorpt_correction_type psi-scan
_exptl_crystal_colour red
_exptl_crystal_density_diffrn 1.872
_exptl_crystal_density_method 'not measured'
_exptl_crystal_description triclinic
_exptl_crystal_F_000 1840.0
_exptl_crystal_size_max 0.5
_exptl_crystal_size_mid 0.4
_exptl_crystal_size_min 0.2
_refine_diff_density_max 1.135
_refine_diff_density_min -0.866
_refine_diff_density_rms 0.142
_refine_ls_extinction_method none
_refine_ls_goodness_of_fit_ref 1.043
_refine_ls_hydrogen_treatment constr
_refine_ls_matrix_type full
_refine_ls_number_parameters 892
_refine_ls_number_reflns 15067
_refine_ls_number_restraints 0
_refine_ls_restrained_S_all 1.043
_refine_ls_R_factor_all 0.0502
_refine_ls_R_factor_gt 0.0339
_refine_ls_shift/su_max 0.002
_refine_ls_shift/su_mean 0.000
_refine_ls_structure_factor_coef Fsqd
_refine_ls_weighting_details 'calc w=1/[\s^2^(Fo^2^)+(0.0524P)^2^+6.5083P] where P=(Fo^2^+2Fc^2^)/3'
_refine_ls_weighting_scheme calc
_refine_ls_wR_factor_gt 0.0899
_refine_ls_wR_factor_ref 0.1030
_reflns_number_gt 11962
_reflns_number_total 15636
_reflns_threshold_expression >2sigma(I)
_cod_data_source_file d2ce00368f2.cif
_cod_data_source_block p-1
_cod_original_cell_volume 3410.1(12)
_cod_original_sg_symbol_Hall -P1
_cod_original_sg_symbol_H-M P-1
_cod_original_formula_sum 'C60 H32 N6 O26 S4 U2 Zn '
_cod_database_code 7244770

loop_
_symmetry_equiv_pos_as_xyz
'x, y, z'
'-x, -y, -z'

loop_
_atom_site_label
_atom_site_type_symbol
_atom_site_fract_x
_atom_site_fract_y
_atom_site_fract_z
_atom_site_U_iso_or_equiv
_atom_site_adp_type
_atom_site_occupancy
_atom_site_symmetry_multiplicity
_atom_site_calc_flag
_atom_site_refinement_flags
_atom_site_disorder_assembly
_atom_site_disorder_group
U1 U 0.601961(16) 0.909378(14) 0.410088(11) 0.02843(6) Uani 1 1 d . . .
U2 U 0.936928(16) 1.253679(13) 0.072608(11) 0.02739(6) Uani 1 1 d . . .
Zn3 Zn 1.25913(6) 1.23497(5) 0.89595(4) 0.03557(15) Uani 1 1 d . . .
S1 S 0.76272(12) 1.07788(9) 0.73983(8) 0.0332(3) Uani 1 1 d . . .
S2 S 1.26562(11) 1.58287(10) 0.23602(8) 0.0344(3) Uani 1 1 d . . .
S3 S 0.78540(11) 1.08039(9) 0.24853(8) 0.0311(3) Uani 1 1 d . . .
S4 S 1.1058(2) 1.39928(17) 0.60191(16) 0.0822(7) Uani 1 1 d . . .
O1 O 0.5730(4) 0.8697(3) 0.5276(2) 0.0420(10) Uani 1 1 d . . .
O2 O 0.6944(3) 1.0053(3) 0.5589(2) 0.0382(10) Uani 1 1 d . . .
O3 O 0.7984(4) 1.1029(3) -0.0321(2) 0.0425(11) Uani 1 1 d . . .
O4 O 0.8753(4) 1.2004(3) -0.0801(2) 0.0419(10) Uani 1 1 d . . .
O5 O 0.9839(4) 1.2822(3) 0.2244(2) 0.0496(12) Uani 1 1 d . . .
O6 O 1.0392(4) 1.3745(3) 0.0342(2) 0.0406(10) Uani 1 1 d . . .
O7 O 0.8465(4) 1.1547(3) 0.1324(2) 0.0434(10) Uani 1 1 d . . .
O8 O 0.4823(4) 0.8081(3) 0.2605(2) 0.0494(12) Uani 1 1 d . . .
O9 O 0.7667(4) 1.0475(3) 0.4492(2) 0.0464(11) Uani 1 1 d . . .
O10 O 0.6656(4) 0.9650(3) 0.3151(2) 0.0519(13) Uani 1 1 d . . .
O11 O 0.4358(4) 0.7688(3) 0.3536(2) 0.0475(12) Uani 1 1 d . . .
O12 O 0.8338(4) 1.3033(3) 0.0582(3) 0.0444(10) Uani 1 1 d . . .
O13 O 1.0826(4) 1.4044(3) 0.1678(2) 0.0420(10) Uani 1 1 d . . .
O14 O 0.5160(4) 0.9743(3) 0.3984(3) 0.0510(12) Uani 1 1 d . . .
O15 O 0.6875(4) 0.8429(3) 0.4229(3) 0.0468(11) Uani 1 1 d . . .
O16 O 0.8267(7) 1.4109(5) 0.5954(5) 0.103(2) Uani 1 1 d . . .
O17 O 1.0417(4) 1.2062(3) 0.0860(3) 0.0408(10) Uani 1 1 d . . .
O18 O 0.8961(6) 1.2987(4) 0.5935(4) 0.089(2) Uani 1 1 d . . .
O20 O 1.3564(7) 1.5925(8) 0.6187(7) 0.143(4) Uani 1 1 d . . .
O19 O 1.3287(9) 1.4468(8) 0.6158(6) 0.151(4) Uani 1 1 d . . .
N1 N 1.1282(4) 1.1091(3) 0.8685(3) 0.0395(12) Uani 1 1 d . . .
N2 N 1.3665(4) 1.3614(4) 0.8955(3) 0.0420(12) Uani 1 1 d . . .
N3 N 1.1802(4) 1.1765(4) 0.7589(3) 0.0381(11) Uani 1 1 d . . .
N4 N 1.1583(4) 1.3197(3) 0.8795(3) 0.0331(10) Uani 1 1 d . . .
N5 N 1.3923(4) 1.1831(3) 0.9283(3) 0.0364(11) Uani 1 1 d . . .
N6 N 1.3172(4) 1.2656(3) 1.0300(3) 0.0364(11) Uani 1 1 d . . .
C1 C 1.0364(8) 1.5323(6) 0.6097(6) 0.078(3) Uani 1 1 d . . .
H1 H 0.9917 1.5672 0.6104 0.094 Uiso 1 1 calc R . .
C2 C 1.0146(5) 1.0561(5) 0.6406(4) 0.0485(17) Uani 1 1 d . . .
C3 C 1.1060(6) 1.0734(5) 0.9221(4) 0.0521(17) Uani 1 1 d . . .
H3 H 1.1503 1.1055 0.9795 0.063 Uiso 1 1 calc R . .
C4 C 1.0367(6) 1.1010(6) 0.5871(4) 0.059(2) Uani 1 1 d . . .
H4 H 0.9881 1.0781 0.5298 0.071 Uiso 1 1 calc R . .
C5 C 1.1882(8) 1.5055(7) 0.6105(5) 0.078(3) Uani 1 1 d . . .
C6 C 0.9002(9) 1.3837(6) 0.5973(6) 0.074(3) Uani 1 1 d . . .
C7 C 0.9854(6) 1.3446(5) 0.8389(4) 0.0501(17) Uani 1 1 d . . .
H7 H 0.9121 1.3249 0.8300 0.060 Uiso 1 1 calc R . .
C8 C 0.9032(5) 1.1802(4) 0.4042(3) 0.0392(14) Uani 1 1 d . . .
H8 H 0.9309 1.2017 0.4625 0.047 Uiso 1 1 calc R . .
C9 C 1.5784(6) 1.1770(6) 1.1336(5) 0.060(2) Uani 1 1 d . . .
H9 H 1.6379 1.1584 1.1569 0.072 Uiso 1 1 calc R . .
C10 C 1.0530(5) 1.2957(5) 0.8676(4) 0.0427(15) Uani 1 1 d . . .
H10 H 1.0239 1.2439 0.8791 0.051 Uiso 1 1 calc R . .
C11 C 1.4695(6) 1.3818(5) 0.9038(5) 0.0545(18) Uani 1 1 d . . .
H11 H 1.5086 1.3442 0.9211 0.065 Uiso 1 1 calc R . .
C12 C 1.4497(5) 1.2469(4) 1.1513(4) 0.0420(14) Uani 1 1 d . . .
C13 C 1.2770(6) 1.3038(5) 1.0778(4) 0.0464(16) Uani 1 1 d . . .
H13 H 1.2186 1.3233 1.0534 0.056 Uiso 1 1 calc R . .
C14 C 0.9536(7) 0.9434(5) 0.8147(6) 0.064(2) Uani 1 1 d . . .
H14 H 0.8954 0.8884 0.7975 0.077 Uiso 1 1 calc R . .
C15 C 0.9729(5) 0.9781(5) 0.7550(5) 0.0499(17) Uani 1 1 d . . .
C16 C 1.3123(5) 1.4191(4) 0.8735(4) 0.0355(13) Uani 1 1 d . . .
C17 C 1.4426(5) 1.1934(4) 1.0110(4) 0.0373(13) Uani 1 1 d . . .
C18 C 0.9473(5) 1.2265(4) 0.3609(3) 0.0386(14) Uani 1 1 d . . .
H18 H 1.0077 1.2820 0.3869 0.046 Uiso 1 1 calc R . .
C19 C 0.6349(6) 0.9159(4) 0.7104(4) 0.0459(16) Uani 1 1 d . . .
H19 H 0.5863 0.8548 0.6833 0.055 Uiso 1 1 calc R . .
C20 C 1.4304(6) 1.1447(5) 0.8776(4) 0.0454(15) Uani 1 1 d . . .
H20 H 1.3966 1.1379 0.8208 0.054 Uiso 1 1 calc R . .
C21 C 1.5318(6) 1.1648(5) 1.0456(4) 0.0480(16) Uani 1 1 d . . .
C22 C 1.5192(6) 1.1146(5) 0.9070(5) 0.057(2) Uani 1 1 d . . .
H22 H 1.5437 1.0877 0.8704 0.068 Uiso 1 1 calc R . .
C23 C 1.3590(6) 1.4971(4) 0.8560(4) 0.0478(16) Uani 1 1 d . . .
C24 C 0.6781(6) 0.9647(5) 0.7967(4) 0.0499(17) Uani 1 1 d . . .
H24 H 0.6595 0.9391 0.8328 0.060 Uiso 1 1 calc R . .
C25 C 1.3194(6) 1.3163(5) 1.1646(4) 0.056(2) Uani 1 1 d . . .
H25 H 1.2903 1.3440 1.1970 0.067 Uiso 1 1 calc R . .
C26 C 1.0043(8) 1.4412(6) 0.6042(5) 0.069(2) Uani 1 1 d . . .
C27 C 1.4039(6) 1.2868(5) 1.1994(4) 0.0510(17) Uani 1 1 d . . .
H27 H 1.4318 1.2932 1.2561 0.061 Uiso 1 1 calc R . .
C28 C 1.4659(7) 1.5136(6) 0.8627(6) 0.066(2) Uani 1 1 d . . .
H28 H 1.4992 1.5630 0.8503 0.079 Uiso 1 1 calc R . .
C29 C 0.9245(6) 0.9724(6) 0.6117(5) 0.060(2) Uani 1 1 d . . .
H29 H 0.8771 0.9438 0.5542 0.072 Uiso 1 1 calc R . .
C30 C 1.5383(6) 1.2144(5) 1.1827(4) 0.0543(19) Uani 1 1 d . . .
H30 H 1.5691 1.2194 1.2391 0.065 Uiso 1 1 calc R . .
C31 C 1.2961(6) 1.5530(4) 0.8329(5) 0.0521(17) Uani 1 1 d . . .
H31 H 1.3278 1.6058 0.8238 0.062 Uiso 1 1 calc R . .
C32 C 1.5693(6) 1.1253(6) 0.9901(5) 0.061(2) Uani 1 1 d . . .
H32 H 1.6291 1.1062 1.0106 0.073 Uiso 1 1 calc R . .
C33 C 0.8100(5) 1.1215(4) -0.0924(3) 0.0351(13) Uani 1 1 d . . .
C34 C 0.4202(5) 0.7538(4) 0.2779(4) 0.0389(14) Uani 1 1 d . . .
C35 C 0.6442(5) 0.9460(4) 0.5816(3) 0.0328(12) Uani 1 1 d . . .
C36 C 1.1998(5) 1.3956(4) 0.8633(3) 0.0339(12) Uani 1 1 d . . .
C37 C 0.8156(5) 1.1005(4) 0.3521(3) 0.0302(12) Uani 1 1 d . . .
C38 C 1.1783(4) 1.5190(4) 0.1318(3) 0.0288(11) Uani 1 1 d . . .
C39 C 0.9086(5) 1.2077(4) 0.2075(4) 0.0351(13) Uani 1 1 d . . .
C40 C 0.7458(5) 1.0346(4) 0.3740(3) 0.0380(14) Uani 1 1 d . . .
C41 C 1.1393(8) 1.5676(7) 0.6142(6) 0.080(3) Uani 1 1 d . . .
H41 H 1.1716 1.6285 0.6192 0.096 Uiso 1 1 calc R . .
C42 C 1.0874(5) 1.0993(4) 0.7276(3) 0.0371(13) Uani 1 1 d . . .
C43 C 1.0961(4) 1.4279(4) 0.1092(3) 0.0302(11) Uani 1 1 d . . .
C44 C 1.1951(5) 1.5643(4) 0.0798(3) 0.0341(12) Uani 1 1 d . . .
H44 H 1.1545 1.5403 0.0214 0.041 Uiso 1 1 calc R . .
C45 C 0.8910(5) 1.1803(4) 0.2749(3) 0.0313(12) Uani 1 1 d . . .
C46 C 1.3262(4) 1.6705(4) 0.2097(3) 0.0318(12) Uani 1 1 d . . .
C47 C 0.6727(5) 0.9688(4) 0.6721(3) 0.0323(12) Uani 1 1 d . . .
C48 C 1.2813(5) 1.6522(4) 0.1250(3) 0.0322(12) Uani 1 1 d . . .
H48 H 1.3044 1.6925 0.0998 0.039 Uiso 1 1 calc R . .
C49 C 1.4012(5) 1.2366(4) 1.0647(3) 0.0333(12) Uani 1 1 d . . .
C50 C 0.7487(5) 1.0519(4) 0.8225(3) 0.0309(12) Uani 1 1 d . . .
C51 C 1.1400(5) 1.4511(4) 0.8366(4) 0.0412(14) Uani 1 1 d . . .
C52 C 1.5208(7) 1.4573(6) 0.8874(6) 0.070(2) Uani 1 1 d . . .
H52 H 1.5926 1.4690 0.8933 0.084 Uiso 1 1 calc R . .
C53 C 1.1917(7) 1.5318(5) 0.8237(4) 0.0511(17) Uani 1 1 d . . .
H53 H 1.1528 1.5702 0.8089 0.061 Uiso 1 1 calc R . .
C54 C 1.0207(7) 0.9913(5) 0.8971(5) 0.062(2) Uani 1 1 d . . .
H54 H 1.0096 0.9690 0.9374 0.074 Uiso 1 1 calc R . .
C55 C 1.0283(6) 1.4221(5) 0.8239(4) 0.0480(16) Uani 1 1 d . . .
H55 H 0.9843 1.4560 0.8054 0.058 Uiso 1 1 calc R . .
C56 C 1.1999(6) 1.2124(5) 0.7049(4) 0.0502(17) Uani 1 1 d . . .
H56 H 1.2643 1.2633 0.7250 0.060 Uiso 1 1 calc R . .
C57 C 1.1275(7) 1.1765(6) 0.6190(4) 0.0569(19) Uani 1 1 d . . .
H57 H 1.1425 1.2055 0.5835 0.068 Uiso 1 1 calc R . .
C58 C 1.0626(5) 1.0614(4) 0.7848(4) 0.0364(13) Uani 1 1 d . . .
C59 C 0.9067(6) 0.9346(5) 0.6646(5) 0.057(2) Uani 1 1 d . . .
H59 H 0.8494 0.8778 0.6433 0.069 Uiso 1 1 calc R . .
C62 C 1.2986(11) 1.5195(11) 0.6143(8) 0.114(4) Uani 1 1 d . . .
O21 O 1.5164(9) 1.4695(10) 0.6209(7) 0.187(5) Uani 1 1 d . . .
O22 O 0.4704(15) 0.6720(8) 0.4986(10) 0.230(7) Uani 1 1 d . . .
O23 O 1.6440(12) 1.2312(11) 1.3971(8) 0.230(7) Uani 1 1 d . . .
O24 O 1.6320(15) 1.6351(14) 0.6303(8) 0.273(9) Uani 1 1 d . . .
O25 O 0.7112(6) 1.1929(4) 0.5742(5) 0.099(2) Uani 1 1 d . . .
O26 O 1.1833(7) 1.4064(6) 0.3719(5) 0.121(3) Uani 1 1 d . . .

loop_
_atom_site_aniso_label
_atom_site_aniso_U_11
_atom_site_aniso_U_22
_atom_site_aniso_U_33
_atom_site_aniso_U_23
_atom_site_aniso_U_13
_atom_site_aniso_U_12
U1 0.02755(11) 0.02701(11) 0.02058(10) 0.00394(7) 0.01011(7) -0.00134(8)
U2 0.03020(11) 0.02324(11) 0.02210(10) 0.00548(7) 0.01253(8) 0.00010(8)
Zn3 0.0327(3) 0.0372(4) 0.0327(3) 0.0129(3) 0.0114(3) 0.0109(3)
S1 0.0391(8) 0.0295(7) 0.0233(6) 0.0070(5) 0.0149(5) 0.0006(6)
S2 0.0327(7) 0.0325(7) 0.0244(6) 0.0088(5) 0.0086(5) -0.0022(6)
S3 0.0325(7) 0.0304(7) 0.0235(6) 0.0088(5) 0.0122(5) 0.0018(6)
S4 0.0919(18) 0.0597(14) 0.0783(15) 0.0093(11) 0.0314(13) 0.0256(13)
O1 0.051(3) 0.033(2) 0.024(2) 0.0038(16) 0.0152(17) -0.0048(19)
O2 0.045(2) 0.034(2) 0.0234(19) 0.0064(16) 0.0157(16) -0.0019(19)
O3 0.049(2) 0.043(3) 0.0160(18) 0.0039(16) 0.0153(16) -0.009(2)
O4 0.049(3) 0.034(2) 0.026(2) 0.0045(16) 0.0181(17) -0.0074(19)
O5 0.062(3) 0.042(3) 0.022(2) 0.0071(17) 0.0161(18) -0.010(2)
O6 0.047(2) 0.027(2) 0.030(2) 0.0031(16) 0.0162(17) -0.0070(18)
O7 0.043(2) 0.043(3) 0.028(2) 0.0069(17) 0.0144(17) -0.003(2)
O8 0.049(3) 0.046(3) 0.025(2) 0.0055(18) 0.0149(18) -0.019(2)
O9 0.048(3) 0.052(3) 0.019(2) 0.0105(17) 0.0134(17) -0.009(2)
O10 0.049(3) 0.047(3) 0.028(2) 0.0022(18) 0.0138(18) -0.021(2)
O11 0.047(3) 0.041(3) 0.027(2) 0.0013(17) 0.0145(18) -0.015(2)
O12 0.045(3) 0.050(3) 0.038(2) 0.0129(19) 0.0184(19) 0.018(2)
O13 0.055(3) 0.032(2) 0.0209(19) 0.0053(15) 0.0152(17) -0.0065(19)
O14 0.056(3) 0.051(3) 0.044(2) 0.018(2) 0.016(2) 0.024(2)
O15 0.054(3) 0.050(3) 0.036(2) 0.0125(19) 0.021(2) 0.019(2)
O16 0.111(6) 0.065(5) 0.151(7) 0.032(4) 0.081(6) 0.028(4)
O17 0.039(2) 0.036(2) 0.050(2) 0.0180(19) 0.0226(19) 0.0104(19)
O18 0.116(6) 0.050(4) 0.103(5) 0.024(3) 0.060(4) 0.020(4)
O20 0.072(5) 0.128(9) 0.173(9) 0.021(7) 0.040(6) -0.002(5)
O19 0.137(9) 0.169(10) 0.156(9) 0.044(7) 0.061(7) 0.091(8)
N1 0.051(3) 0.033(3) 0.037(3) 0.020(2) 0.020(2) 0.014(2)
N2 0.028(3) 0.039(3) 0.049(3) 0.013(2) 0.015(2) 0.003(2)
N3 0.032(3) 0.044(3) 0.039(3) 0.016(2) 0.015(2) 0.016(2)
N4 0.034(3) 0.035(3) 0.032(2) 0.0141(19) 0.0180(19) 0.007(2)
N5 0.034(3) 0.031(3) 0.039(3) 0.009(2) 0.015(2) 0.008(2)
N6 0.028(2) 0.035(3) 0.038(3) 0.009(2) 0.0107(19) 0.008(2)
C1 0.083(7) 0.056(6) 0.098(7) 0.031(5) 0.042(5) 0.023(5)
C2 0.036(3) 0.053(4) 0.039(3) 0.004(3) 0.002(3) 0.022(3)
C3 0.065(5) 0.040(4) 0.048(4) 0.016(3) 0.024(3) 0.015(3)
C4 0.054(4) 0.074(6) 0.039(4) 0.010(3) 0.011(3) 0.031(4)
C5 0.056(5) 0.086(7) 0.058(5) 0.011(4) 0.009(4) 0.011(5)
C6 0.104(8) 0.050(5) 0.067(5) 0.019(4) 0.043(5) 0.019(5)
C7 0.037(3) 0.070(5) 0.057(4) 0.027(4) 0.028(3) 0.027(4)
C8 0.048(4) 0.034(3) 0.025(3) 0.008(2) 0.015(2) 0.001(3)
C9 0.051(4) 0.065(5) 0.063(5) 0.034(4) 0.012(3) 0.032(4)
C10 0.044(4) 0.050(4) 0.039(3) 0.019(3) 0.026(3) 0.011(3)
C11 0.034(3) 0.048(4) 0.075(5) 0.021(4) 0.023(3) 0.007(3)
C12 0.044(4) 0.037(3) 0.037(3) 0.013(3) 0.017(3) 0.004(3)
C13 0.045(4) 0.058(4) 0.039(3) 0.014(3) 0.022(3) 0.020(3)
C14 0.052(4) 0.033(4) 0.108(7) 0.020(4) 0.039(5) 0.012(3)
C15 0.033(3) 0.039(4) 0.072(5) 0.013(3) 0.021(3) 0.015(3)
C16 0.037(3) 0.033(3) 0.036(3) 0.011(2) 0.019(2) 0.010(3)
C17 0.030(3) 0.033(3) 0.045(3) 0.015(2) 0.014(2) 0.010(3)
C18 0.034(3) 0.033(3) 0.032(3) 0.006(2) 0.012(2) -0.005(3)
C19 0.057(4) 0.033(3) 0.027(3) 0.003(2) 0.016(3) -0.006(3)
C20 0.051(4) 0.044(4) 0.034(3) 0.005(3) 0.020(3) 0.013(3)
C21 0.040(4) 0.052(4) 0.054(4) 0.026(3) 0.015(3) 0.022(3)
C22 0.049(4) 0.049(4) 0.072(5) 0.005(4) 0.036(4) 0.019(3)
C23 0.047(4) 0.032(3) 0.058(4) 0.010(3) 0.025(3) 0.007(3)
C24 0.063(4) 0.044(4) 0.023(3) 0.009(3) 0.017(3) -0.004(3)
C25 0.054(4) 0.056(5) 0.047(4) 0.001(3) 0.029(3) 0.007(4)
C26 0.078(6) 0.054(5) 0.063(5) 0.015(4) 0.028(4) 0.017(4)
C27 0.051(4) 0.054(4) 0.036(3) 0.015(3) 0.018(3) 0.001(3)
C28 0.058(5) 0.048(5) 0.093(6) 0.024(4) 0.042(4) 0.008(4)
C29 0.042(4) 0.074(6) 0.045(4) 0.006(4) 0.011(3) 0.016(4)
C30 0.052(4) 0.059(5) 0.042(4) 0.031(3) 0.008(3) 0.013(4)
C31 0.064(5) 0.023(3) 0.070(5) 0.017(3) 0.037(4) 0.005(3)
C32 0.048(4) 0.059(5) 0.088(6) 0.030(4) 0.033(4) 0.031(4)
C33 0.036(3) 0.033(3) 0.021(3) 0.003(2) 0.009(2) 0.001(3)
C34 0.032(3) 0.028(3) 0.033(3) 0.000(2) 0.012(2) -0.011(2)
C35 0.042(3) 0.030(3) 0.023(3) 0.005(2) 0.015(2) 0.009(2)
C36 0.042(3) 0.035(3) 0.027(3) 0.012(2) 0.017(2) 0.016(3)
C37 0.040(3) 0.034(3) 0.017(2) 0.010(2) 0.014(2) 0.008(2)
C38 0.027(3) 0.026(3) 0.023(2) 0.0034(19) 0.0072(19) 0.005(2)
C39 0.035(3) 0.034(3) 0.036(3) 0.011(2) 0.020(2) 0.005(3)
C40 0.033(3) 0.036(3) 0.031(3) 0.007(2) 0.013(2) -0.004(3)
C41 0.069(6) 0.062(6) 0.093(7) 0.034(5) 0.026(5) 0.012(5)
C42 0.033(3) 0.042(3) 0.031(3) 0.006(2) 0.010(2) 0.018(3)
C43 0.030(3) 0.027(3) 0.026(3) 0.007(2) 0.010(2) 0.004(2)
C44 0.037(3) 0.031(3) 0.020(3) 0.003(2) 0.009(2) 0.002(2)
C45 0.032(3) 0.027(3) 0.034(3) 0.011(2) 0.017(2) 0.004(2)
C46 0.025(3) 0.034(3) 0.024(3) 0.005(2) 0.008(2) -0.002(2)
C47 0.039(3) 0.028(3) 0.025(3) 0.009(2) 0.011(2) 0.008(2)
C48 0.033(3) 0.034(3) 0.027(3) 0.013(2) 0.016(2) 0.003(2)
C49 0.032(3) 0.035(3) 0.025(3) 0.012(2) 0.010(2) 0.005(2)
C50 0.037(3) 0.030(3) 0.021(3) 0.007(2) 0.016(2) 0.003(2)
C51 0.048(4) 0.042(4) 0.039(3) 0.012(3) 0.023(3) 0.023(3)
C52 0.043(4) 0.057(5) 0.108(7) 0.027(5) 0.041(4) 0.007(4)
C53 0.071(5) 0.037(4) 0.053(4) 0.017(3) 0.031(4) 0.027(4)
C54 0.075(5) 0.041(4) 0.072(5) 0.024(4) 0.037(4) 0.015(4)
C55 0.049(4) 0.054(4) 0.059(4) 0.024(3) 0.033(3) 0.031(3)
C56 0.060(4) 0.061(5) 0.044(4) 0.024(3) 0.030(3) 0.030(4)
C57 0.068(5) 0.080(6) 0.042(4) 0.030(4) 0.030(3) 0.040(5)
C58 0.038(3) 0.035(3) 0.038(3) 0.014(2) 0.016(2) 0.019(3)
C59 0.035(4) 0.040(4) 0.064(5) -0.008(3) 0.011(3) 0.001(3)
C62 0.090(9) 0.113(11) 0.095(8) 0.005(8) 0.015(7) 0.037(9)
O21 0.125(8) 0.268(15) 0.169(10) 0.053(10) 0.055(7) 0.114(10)
O22 0.39(2) 0.133(10) 0.322(18) 0.147(11) 0.258(17) 0.134(13)
O23 0.203(14) 0.259(17) 0.144(10) 0.069(11) 0.025(9) 0.035(12)
O24 0.301(19) 0.38(2) 0.142(11) 0.024(13) 0.144(12) 0.116(18)
O25 0.115(6) 0.051(4) 0.156(7) 0.033(4) 0.094(5) 0.022(4)
O26 0.096(6) 0.098(6) 0.106(6) 0.005(5) 0.011(4) 0.017(5)

loop_
_atom_type_symbol
_atom_type_description
_atom_type_scat_dispersion_real
_atom_type_scat_dispersion_imag
_atom_type_scat_source
C C 0.0033 0.0016 'International Tables Vol C Tables 4.2.6.8 and 6.1.1.4'
H H 0.0000 0.0000 'International Tables Vol C Tables 4.2.6.8 and 6.1.1.4'
N N 0.0061 0.0033 'International Tables Vol C Tables 4.2.6.8 and 6.1.1.4'
O O 0.0106 0.0060 'International Tables Vol C Tables 4.2.6.8 and 6.1.1.4'
S S 0.1246 0.1234 'International Tables Vol C Tables 4.2.6.8 and 6.1.1.4'
Zn Zn 0.2839 1.4301 'International Tables Vol C Tables 4.2.6.8 and 6.1.1.4'
U U -9.6767 9.6646 'International Tables Vol C Tables 4.2.6.8 and 6.1.1.4'

loop_
_geom_angle_atom_site_label_1
_geom_angle_atom_site_label_2
_geom_angle_atom_site_label_3
_geom_angle
_geom_angle_site_symmetry_1
_geom_angle_site_symmetry_3
_geom_angle_publ_flag
O14 U1 O15 179.0(2) . . ?
O14 U1 O2 85.11(18) . . ?
O15 U1 O2 94.54(17) . . ?
O14 U1 O10 90.3(2) . . ?
O15 U1 O10 90.7(2) . . ?
O2 U1 O10 118.28(14) . . ?
O14 U1 O11 88.9(2) . . ?
O15 U1 O11 90.5(2) . . ?
O2 U1 O11 120.80(14) . . ?
O10 U1 O11 120.59(13) . . ?
O14 U1 O8 89.5(2) . . ?
O15 U1 O8 90.74(19) . . ?
O2 U1 O8 171.62(14) . . ?
O10 U1 O8 68.07(13) . . ?
O11 U1 O8 52.53(13) . . ?
O14 U1 O9 91.6(2) . . ?
O15 U1 O9 89.2(2) . . ?
O2 U1 O9 66.18(13) . . ?
O10 U1 O9 52.43(13) . . ?
O11 U1 O9 173.01(12) . . ?
O8 U1 O9 120.49(13) . . ?
O14 U1 O1 93.76(19) . . ?
O15 U1 O1 85.28(18) . . ?
O2 U1 O1 52.53(13) . . ?
O10 U1 O1 169.43(14) . . ?
O11 U1 O1 69.31(13) . . ?
O8 U1 O1 121.67(13) . . ?
O9 U1 O1 117.61(13) . . ?
O14 U1 C40 90.2(2) . . ?
O15 U1 C40 90.7(2) . . ?
O2 U1 C40 91.97(15) . . ?
O10 U1 C40 26.40(14) . . ?
O11 U1 C40 146.99(15) . . ?
O8 U1 C40 94.47(15) . . ?
O9 U1 C40 26.05(14) . . ?
O1 U1 C40 143.63(15) . . ?
O14 U1 C34 89.6(2) . . ?
O15 U1 C34 90.2(2) . . ?
O2 U1 C34 147.17(16) . . ?
O10 U1 C34 94.07(16) . . ?
O11 U1 C34 26.53(15) . . ?
O8 U1 C34 26.01(15) . . ?
O9 U1 C34 146.48(15) . . ?
O1 U1 C34 95.72(16) . . ?
C40 U1 C34 120.48(17) . . ?
O14 U1 C35 89.62(19) . . ?
O15 U1 C35 89.65(18) . . ?
O2 U1 C35 26.41(15) . . ?
O10 U1 C35 144.42(15) . . ?
O11 U1 C35 94.98(16) . . ?
O8 U1 C35 147.50(15) . . ?
O9 U1 C35 92.01(15) . . ?
O1 U1 C35 26.12(15) . . ?
C40 U1 C35 118.02(17) . . ?
C34 U1 C35 121.50(17) . . ?
O17 U2 O12 178.5(2) . . ?
O17 U2 O4 89.36(18) . . ?
O12 U2 O4 89.98(18) . . ?
O17 U2 O13 88.53(18) . . ?
O12 U2 O13 90.66(19) . . ?
O4 U2 O13 122.15(14) . . ?
O17 U2 O3 89.09(18) . . ?
O12 U2 O3 91.60(19) . . ?
O4 U2 O3 52.97(13) . . ?
O13 U2 O3 174.60(13) . . ?
O17 U2 O7 93.61(18) . . ?
O12 U2 O7 87.91(19) . . ?
O4 U2 O7 119.12(14) . . ?
O13 U2 O7 118.71(13) . . ?
O3 U2 O7 66.28(13) . . ?
O17 U2 O6 89.07(17) . . ?
O12 U2 O6 89.41(19) . . ?
O4 U2 O6 69.79(13) . . ?
O13 U2 O6 52.38(12) . . ?
O3 U2 O6 122.74(12) . . ?
O7 U2 O6 170.68(13) . . ?
O17 U2 O5 88.77(19) . . ?
O12 U2 O5 92.10(18) . . ?
O4 U2 O5 171.02(14) . . ?
O13 U2 O5 66.58(14) . . ?
O3 U2 O5 118.21(14) . . ?
O7 U2 O5 52.28(14) . . ?
O6 U2 O5 118.95(13) . . ?
O17 U2 C33 88.51(19) . . ?
O12 U2 C33 91.51(19) . . ?
O4 U2 C33 26.69(15) . . ?
O13 U2 C33 148.73(15) . . ?
O3 U2 C33 26.29(15) . . ?
O7 U2 C33 92.54(16) . . ?
O6 U2 C33 96.45(15) . . ?
O5 U2 C33 144.43(16) . . ?
O17 U2 C43 88.64(18) . . ?
O12 U2 C43 90.06(19) . . ?
O4 U2 C43 95.80(15) . . ?
O13 U2 C43 26.35(14) . . ?
O3 U2 C43 148.71(14) . . ?
O7 U2 C43 145.01(14) . . ?
O6 U2 C43 26.02(13) . . ?
O5 U2 C43 92.93(15) . . ?
C33 U2 C43 122.44(17) . . ?
O17 U2 C39 91.24(19) . . ?
O12 U2 C39 90.09(19) . . ?
O4 U2 C39 145.15(15) . . ?
O13 U2 C39 92.70(15) . . ?
O3 U2 C39 92.19(15) . . ?
O7 U2 C39 26.09(15) . . ?
O6 U2 C39 145.06(15) . . ?
O5 U2 C39 26.19(15) . . ?
C33 U2 C39 118.48(17) . . ?
C43 U2 C39 119.05(16) . . ?
N5 Zn3 N4 165.85(19) . . ?
N5 Zn3 N6 77.96(18) . . ?
N4 Zn3 N6 97.55(18) . . ?
N5 Zn3 N1 97.0(2) . . ?
N4 Zn3 N1 96.52(19) . . ?
N6 Zn3 N1 91.23(19) . . ?
N5 Zn3 N3 100.90(18) . . ?
N4 Zn3 N3 86.20(18) . . ?
N6 Zn3 N3 168.2(2) . . ?
N1 Zn3 N3 77.2(2) . . ?
N5 Zn3 N2 91.0(2) . . ?
N4 Zn3 N2 76.47(19) . . ?
N6 Zn3 N2 100.4(2) . . ?
N1 Zn3 N2 167.04(19) . . ?
N3 Zn3 N2 91.3(2) . . ?
C47 S1 C50 90.5(3) . . ?
C46 S2 C38 91.0(3) . . ?
C45 S3 C37 91.2(3) . . ?
C26 S4 C5 91.3(5) . . ?
C35 O1 U1 92.4(3) . . ?
C35 O2 U1 95.2(3) . . ?
C33 O3 U2 93.2(3) . . ?
C33 O4 U2 93.3(3) . . ?
C39 O5 U2 92.8(3) . . ?
C43 O6 U2 92.9(3) . . ?
C39 O7 U2 94.4(3) . . ?
C34 O8 U1 93.4(3) . . ?
C40 O9 U1 92.5(3) . . ?
C40 O10 U1 93.9(4) . . ?
C34 O11 U1 93.4(3) . . ?
C43 O13 U2 94.4(3) . . ?
C3 N1 C58 117.4(6) . . ?
C3 N1 Zn3 128.6(5) . . ?
C58 N1 Zn3 114.0(4) . . ?
C11 N2 C16 118.0(6) . . ?
C11 N2 Zn3 128.7(5) . . ?
C16 N2 Zn3 112.8(4) . . ?
C56 N3 C42 117.9(5) . . ?
C56 N3 Zn3 129.0(5) . . ?
C42 N3 Zn3 112.2(4) . . ?
C10 N4 C36 117.8(5) . . ?
C10 N4 Zn3 126.4(4) . . ?
C36 N4 Zn3 114.4(4) . . ?
C20 N5 C17 118.5(5) . . ?
C20 N5 Zn3 128.0(4) . . ?
C17 N5 Zn3 113.5(4) . . ?
C13 N6 C49 119.1(5) . . ?
C13 N6 Zn3 128.0(4) . . ?
C49 N6 Zn3 112.8(4) . . ?
C41 C1 C26 114.7(9) . . ?
C4 C2 C42 116.5(7) . . ?
C4 C2 C29 123.7(6) . . ?
C42 C2 C29 119.8(7) . . ?
N1 C3 C54 123.5(7) . . ?
C57 C4 C2 119.8(6) . . ?
C41 C5 C62 127.5(12) . . ?
C41 C5 S4 111.7(8) . . ?
C62 C5 S4 120.7(10) . . ?
O16 C6 O18 124.0(10) . . ?
O16 C6 C26 123.3(9) . . ?
O18 C6 C26 112.7(10) . . ?
C55 C7 C10 119.0(6) . . ?
C37 C8 C18 112.7(5) . . ?
C30 C9 C21 121.5(7) . . ?
N4 C10 C7 123.0(6) . . ?
N2 C11 C52 122.5(7) . . ?
C27 C12 C49 116.6(6) . . ?
C27 C12 C30 124.7(6) . . ?
C49 C12 C30 118.7(6) . . ?
N6 C13 C25 122.5(6) . . ?
C54 C14 C15 118.8(7) . . ?
C58 C15 C14 118.0(7) . . ?
C58 C15 C59 117.2(7) . . ?
C14 C15 C59 124.7(7) . . ?
N2 C16 C23 122.7(6) . . ?
N2 C16 C36 117.6(5) . . ?
C23 C16 C36 119.6(6) . . ?
N5 C17 C21 122.9(6) . . ?
N5 C17 C49 117.4(5) . . ?
C21 C17 C49 119.7(6) . . ?
C45 C18 C8 112.1(5) . . ?
C47 C19 C24 111.3(6) . . ?
N5 C20 C22 122.3(6) . . ?
C17 C21 C32 116.6(6) . . ?
C17 C21 C9 119.0(6) . . ?
C32 C21 C9 124.4(7) . . ?
C32 C22 C20 118.9(6) . . ?
C28 C23 C31 124.1(7) . . ?
C28 C23 C16 117.0(7) . . ?
C31 C23 C16 118.8(6) . . ?
C50 C24 C19 114.1(6) . . ?
C27 C25 C13 118.3(6) . . ?
C1 C26 C6 128.1(9) . . ?
C1 C26 S4 109.4(8) . . ?
C6 C26 S4 122.5(7) . . ?
C25 C27 C12 121.1(6) . . ?
C52 C28 C23 119.8(8) . . ?
C59 C29 C2 121.0(7) . . ?
C9 C30 C12 121.9(6) . . ?
C53 C31 C23 121.8(6) . . ?
C22 C32 C21 120.8(7) . . ?
O3 C33 O4 120.4(5) . . ?
O3 C33 C50 120.0(5) . 1_554 ?
O4 C33 C50 119.5(5) . 1_554 ?
O3 C33 U2 60.5(3) . . ?
O4 C33 U2 60.0(3) . . ?
C50 C33 U2 177.3(4) 1_554 . ?
O8 C34 O11 120.7(5) . . ?
O8 C34 C46 120.2(5) . 1_445 ?
O11 C34 C46 119.1(5) . 1_445 ?
O8 C34 U1 60.6(3) . . ?
O11 C34 U1 60.1(3) . . ?
C46 C34 U1 178.4(5) 1_445 . ?
O1 C35 O2 119.9(5) . . ?
O1 C35 C47 121.5(5) . . ?
O2 C35 C47 118.6(5) . . ?
O1 C35 U1 61.5(3) . . ?
O2 C35 U1 58.4(3) . . ?
C47 C35 U1 176.6(4) . . ?
N4 C36 C51 123.8(6) . . ?
N4 C36 C16 117.3(5) . . ?
C51 C36 C16 118.9(6) . . ?
C8 C37 C40 128.6(5) . . ?
C8 C37 S3 112.2(4) . . ?
C40 C37 S3 119.2(4) . . ?
C44 C38 C43 128.6(5) . . ?
C44 C38 S2 112.1(4) . . ?
C43 C38 S2 119.3(4) . . ?
O7 C39 O5 120.6(5) . . ?
O7 C39 C45 118.3(5) . . ?
O5 C39 C45 121.1(5) . . ?
O7 C39 U2 59.6(3) . . ?
O5 C39 U2 61.1(3) . . ?
C45 C39 U2 177.8(4) . . ?
O9 C40 O10 121.1(6) . . ?
O9 C40 C37 120.3(5) . . ?
O10 C40 C37 118.6(5) . . ?
O9 C40 U1 61.5(3) . . ?
O10 C40 U1 59.7(3) . . ?
C37 C40 U1 177.0(4) . . ?
C5 C41 C1 112.8(10) . . ?
N3 C42 C2 122.5(6) . . ?
N3 C42 C58 118.9(5) . . ?
C2 C42 C58 118.6(6) . . ?
O6 C43 O13 120.2(5) . . ?
O6 C43 C38 121.4(5) . . ?
O13 C43 C38 118.3(4) . . ?
O6 C43 U2 61.0(3) . . ?
O13 C43 U2 59.2(3) . . ?
C38 C43 U2 177.4(4) . . ?
C38 C44 C48 112.4(5) . . ?
C18 C45 C39 128.9(5) . . ?
C18 C45 S3 111.8(4) . . ?
C39 C45 S3 119.3(4) . . ?
C48 C46 C34 127.9(5) . 1_665 ?
C48 C46 S2 112.9(4) . . ?
C34 C46 S2 119.1(4) 1_665 . ?
C19 C47 C35 128.8(5) . . ?
C19 C47 S1 113.0(4) . . ?
C35 C47 S1 118.1(4) . . ?
C46 C48 C44 111.6(5) . . ?
N6 C49 C12 122.4(5) . . ?
N6 C49 C17 118.3(5) . . ?
C12 C49 C17 119.3(5) . . ?
C24 C50 C33 128.9(5) . 1_556 ?
C24 C50 S1 111.1(4) . . ?
C33 C50 S1 120.0(4) 1_556 . ?
C36 C51 C55 116.2(6) . . ?
C36 C51 C53 120.0(6) . . ?
C55 C51 C53 123.8(6) . . ?
C28 C52 C11 119.9(7) . . ?
C31 C53 C51 120.8(6) . . ?
C14 C54 C3 120.2(8) . . ?
C7 C55 C51 120.2(6) . . ?
N3 C56 C57 122.3(7) . . ?
C4 C57 C56 120.7(7) . . ?
N1 C58 C15 122.0(6) . . ?
N1 C58 C42 117.3(6) . . ?
C15 C58 C42 120.7(6) . . ?
C29 C59 C15 122.3(7) . . ?
O20 C62 O19 124.2(15) . . ?
O20 C62 C5 121.8(14) . . ?
O19 C62 C5 113.9(15) . . ?

loop_
_geom_bond_atom_site_label_1
_geom_bond_atom_site_label_2
_geom_bond_distance
_geom_bond_site_symmetry_2
_geom_bond_publ_flag
U1 O14 1.747(5) . ?
U1 O15 1.762(5) . ?
U1 O2 2.439(4) . ?
U1 O10 2.455(4) . ?
U1 O11 2.468(4) . ?
U1 O8 2.481(4) . ?
U1 O9 2.495(4) . ?
U1 O1 2.508(4) . ?
U1 C40 2.838(6) . ?
U1 C34 2.843(6) . ?
U1 C35 2.852(5) . ?
U2 O17 1.763(4) . ?
U2 O12 1.764(4) . ?
U2 O4 2.456(4) . ?
U2 O13 2.456(4) . ?
U2 O3 2.467(4) . ?
U2 O7 2.467(4) . ?
U2 O6 2.497(4) . ?
U2 O5 2.500(4) . ?
U2 C33 2.831(5) . ?
U2 C43 2.850(6) . ?
U2 C39 2.853(6) . ?
Zn3 N5 2.146(5) . ?
Zn3 N4 2.158(5) . ?
Zn3 N6 2.161(5) . ?
Zn3 N1 2.164(5) . ?
Zn3 N3 2.176(5) . ?
Zn3 N2 2.199(5) . ?
S1 C47 1.716(6) . ?
S1 C50 1.716(5) . ?
S2 C46 1.706(6) . ?
S2 C38 1.714(5) . ?
S3 C45 1.708(6) . ?
S3 C37 1.710(5) . ?
S4 C26 1.714(10) . ?
S4 C5 1.733(11) . ?
O1 C35 1.257(7) . ?
O2 C35 1.274(7) . ?
O3 C33 1.256(7) . ?
O4 C33 1.274(7) . ?
O5 C39 1.261(7) . ?
O6 C43 1.252(6) . ?
O7 C39 1.258(7) . ?
O8 C34 1.249(7) . ?
O9 C40 1.248(7) . ?
O10 C40 1.265(7) . ?
O11 C34 1.272(7) . ?
O13 C43 1.269(7) . ?
O16 C6 1.197(12) . ?
O18 C6 1.325(11) . ?
O20 C62 1.208(17) . ?
O19 C62 1.325(15) . ?
N1 C3 1.327(8) . ?
N1 C58 1.358(7) . ?
N2 C11 1.333(8) . ?
N2 C16 1.358(8) . ?
N3 C56 1.322(8) . ?
N3 C42 1.367(8) . ?
N4 C10 1.340(8) . ?
N4 C36 1.351(8) . ?
N5 C20 1.339(8) . ?
N5 C17 1.354(8) . ?
N6 C13 1.322(8) . ?
N6 C49 1.347(7) . ?
C1 C41 1.371(13) . ?
C1 C26 1.378(12) . ?
C2 C4 1.410(11) . ?
C2 C42 1.410(8) . ?
C2 C29 1.416(11) . ?
C3 C54 1.378(10) . ?
C4 C57 1.334(11) . ?
C5 C41 1.334(13) . ?
C5 C62 1.471(17) . ?
C6 C26 1.456(13) . ?
C7 C55 1.364(10) . ?
C7 C10 1.390(9) . ?
C8 C37 1.358(8) . ?
C8 C18 1.397(8) . ?
C9 C30 1.334(11) . ?
C9 C21 1.434(10) . ?
C11 C52 1.396(11) . ?
C12 C27 1.399(9) . ?
C12 C49 1.417(8) . ?
C12 C30 1.423(10) . ?
C13 C25 1.413(9) . ?
C14 C54 1.344(11) . ?
C14 C15 1.406(11) . ?
C15 C58 1.405(9) . ?
C15 C59 1.447(10) . ?
C16 C23 1.416(9) . ?
C16 C36 1.447(8) . ?
C17 C21 1.399(8) . ?
C17 C49 1.447(8) . ?
C18 C45 1.379(8) . ?
C19 C47 1.339(8) . ?
C19 C24 1.402(8) . ?
C20 C22 1.395(10) . ?
C21 C32 1.405(10) . ?
C22 C32 1.359(11) . ?
C23 C28 1.401(10) . ?
C23 C31 1.414(10) . ?
C24 C50 1.346(8) . ?
C25 C27 1.358(10) . ?
C28 C52 1.356(12) . ?
C29 C59 1.312(11) . ?
C31 C53 1.346(10) . ?
C33 C50 1.468(7) 1_554 ?
C34 C46 1.491(7) 1_445 ?
C35 C47 1.480(7) . ?
C36 C51 1.396(8) . ?
C37 C40 1.479(8) . ?
C38 C44 1.364(8) . ?
C38 C43 1.468(8) . ?
C39 C45 1.476(8) . ?
C42 C58 1.423(9) . ?
C44 C48 1.417(8) . ?
C46 C48 1.362(7) . ?
C46 C34 1.491(7) 1_665 ?
C50 C33 1.468(7) 1_556 ?
C51 C55 1.423(9) . ?
C51 C53 1.424(10) . ?
C56 C57 1.391(10) . ?
